data_1547572
loop_
_publ_author_name
'Grayfer, Tatyana D.'
'Retailleau, Pascal'
'Dodd, Robert H.'
'Dubois, Jo\"elle'
'Cariou, Kevin'

_publ_section_title
;
 Chemodivergent, Tunable, and Selective Iodine(III)-Mediated
 Bromo-Functionalizations of Polyprenoids.
;
_journal_issue 18
_journal_name_full 'Organic letters'
_journal_page_first 4766
_journal_page_last 4769
_journal_paper_doi 10.1021/acs.orglett.7b02125
_journal_volume 19
_journal_year 2017
_chemical_formula_moiety 'C17 H23 Br O'
_chemical_formula_sum 'C17 H23 Br O'
_chemical_formula_weight 323.26
_space_group_crystal_system orthorhombic
_space_group_IT_number 19
_space_group_name_Hall 'P 2ac 2ab'
_space_group_name_H-M_alt 'P 21 21 21'
_symmetry_space_group_name_Hall 'P 2ac 2ab'
_symmetry_space_group_name_H-M 'P 21 21 21'
_atom_sites_solution_hydrogens geom
_atom_sites_solution_primary dual
_atom_sites_solution_secondary difmap
_audit_creation_method SHELXL-2016/6
_cell_angle_alpha 90
_cell_angle_beta 90
_cell_angle_gamma 90
_cell_formula_units_Z 4
_cell_length_a 7.4193(10)
_cell_length_b 12.1143(13)
_cell_length_c 17.167(2)
_cell_measurement_reflns_used 2118
_cell_measurement_temperature 293(2)
_cell_measurement_theta_max 23.5290
_cell_measurement_theta_min 3.3780
_cell_volume 1543.0(3)
_computing_cell_refinement 'CrysAlisPro 1.171.39.7b (Rigaku OD, 2015)'
_computing_data_collection 'CrysAlisPro 1.171.39.7b (Rigaku OD, 2015)'
_computing_data_reduction 'CrysAlisPro 1.171.39.7b (Rigaku OD, 2015)'
_computing_structure_refinement 'SHELXL-2016/6 (Sheldrick, 2015)'
_computing_structure_solution 'SHELXT 2014/5 (Sheldrick, 2015)'
_diffrn_ambient_environment air
_diffrn_ambient_temperature 293(2)
_diffrn_detector 'Dectris HPAD PILATUS3R 200 K'
_diffrn_measured_fraction_theta_full 0.997
_diffrn_measured_fraction_theta_max 0.902
_diffrn_measurement_device 'four-circle diffractometer'
_diffrn_measurement_device_type 'Rigaku XtaLAB Pro: Kappa single'
_diffrn_radiation_monochromator 'Rigaku double bounce MaxFlux multilayer optics'
_diffrn_radiation_probe x-ray
_diffrn_radiation_type 'Mo K\a'
_diffrn_radiation_wavelength 0.71073
_diffrn_reflns_av_R_equivalents 0.0527
_diffrn_reflns_av_unetI/netI 0.0630
_diffrn_reflns_Laue_measured_fraction_full 0.997
_diffrn_reflns_Laue_measured_fraction_max 0.902
_diffrn_reflns_limit_h_max 10
_diffrn_reflns_limit_h_min -10
_diffrn_reflns_limit_k_max 16
_diffrn_reflns_limit_k_min -17
_diffrn_reflns_limit_l_max 24
_diffrn_reflns_limit_l_min -23
_diffrn_reflns_number 12101
_diffrn_reflns_point_group_measured_fraction_full 0.998
_diffrn_reflns_point_group_measured_fraction_max 0.901
_diffrn_reflns_theta_full 25.242
_diffrn_reflns_theta_max 30.573
_diffrn_reflns_theta_min 2.991
_diffrn_source 'microfocus sealed X-ray tube'
_diffrn_source_type 'Rigaku mm003 (Mo) X-ray Source'
_exptl_absorpt_coefficient_mu 2.655
_exptl_absorpt_correction_T_max 1.00000
_exptl_absorpt_correction_T_min 0.73829
_exptl_absorpt_correction_type multi-scan
_exptl_absorpt_process_details
;
CrysAlisPro 1.171.39.7b (Rigaku Oxford Diffraction, 2015)
Empirical absorption correction using spherical harmonics,
 implemented in SCALE3 ABSPACK scaling algorithm.
;
_exptl_crystal_colour colourless
_exptl_crystal_density_diffrn 1.392
_exptl_crystal_description 'small needle'
_exptl_crystal_F_000 672
_exptl_crystal_size_max 0.180
_exptl_crystal_size_mid 0.05
_exptl_crystal_size_min 0.03
_refine_diff_density_max 0.307
_refine_diff_density_min -0.288
_refine_diff_density_rms 0.043
_refine_ls_abs_structure_details
;
 Refined as an inversion twin.
;
_refine_ls_abs_structure_Flack 0.316(14)
_refine_ls_extinction_method none
_refine_ls_goodness_of_fit_ref 1.007
_refine_ls_hydrogen_treatment constr
_refine_ls_matrix_type full
_refine_ls_number_parameters 176
_refine_ls_number_reflns 4125
_refine_ls_number_restraints 0
_refine_ls_restrained_S_all 1.007
_refine_ls_R_factor_all 0.1005
_refine_ls_R_factor_gt 0.0469
_refine_ls_shift/su_max 0.000
_refine_ls_shift/su_mean 0.000
_refine_ls_structure_factor_coef Fsqd
_refine_ls_weighting_details 'w=1/[\s^2^(Fo^2^)+(0.0304P)^2^+0.3121P] where P=(Fo^2^+2Fc^2^)/3'
_refine_ls_weighting_scheme calc
_refine_ls_wR_factor_gt 0.0795
_refine_ls_wR_factor_ref 0.0918
_reflns_Friedel_coverage 0.753
_reflns_Friedel_fraction_full 1.000
_reflns_Friedel_fraction_max 0.900
_reflns_number_gt 2489
_reflns_number_total 4127
_reflns_threshold_expression 'I > 2\s(I)'
_cod_data_source_file ol7b02125_si_004.cif
_cod_data_source_block compound_12
_cod_database_code 1547572
_shelx_shelxl_version_number 2016/6
_shelx_space_group_comment
;
The symmetry employed for this shelxl refinement is uniquely defined
by the following loop, which should always be used as a source of
symmetry information in preference to the above space-group names.
They are only intended as comments.
;

loop_
_space_group_symop_operation_xyz
'x, y, z'
'-x+1/2, -y, z+1/2'
'-x, y+1/2, -z+1/2'
'x+1/2, -y+1/2, -z'

loop_
_atom_site_label
_atom_site_type_symbol
_atom_site_fract_x
_atom_site_fract_y
_atom_site_fract_z
_atom_site_U_iso_or_equiv
_atom_site_adp_type
_atom_site_occupancy
_atom_site_site_symmetry_order
_atom_site_calc_flag
_atom_site_refinement_flags_posn
_atom_site_refinement_flags_adp
Br1 Br 0.36241(8) 0.29983(4) 0.43898(4) 0.0871(2) Uani 1 1 d . .
O1 O 0.4884(3) 0.7699(2) 0.32184(15) 0.0451(6) Uani 1 1 d . .
C1 C 0.4128(6) 0.4431(3) 0.3869(3) 0.0519(11) Uani 1 1 d . .
H1 H 0.382784 0.433653 0.331679 0.062 Uiso 1 1 calc R U
C2 C 0.2826(5) 0.5266(3) 0.4194(3) 0.0548(12) Uani 1 1 d . .
H2A H 0.307041 0.538464 0.474231 0.066 Uiso 1 1 calc R U
H2B H 0.160162 0.499490 0.414205 0.066 Uiso 1 1 calc R U
C3 C 0.3034(5) 0.6344(3) 0.3750(3) 0.0462(10) Uani 1 1 d . .
H3A H 0.221510 0.688701 0.396679 0.055 Uiso 1 1 calc R U
H3B H 0.270139 0.622652 0.320992 0.055 Uiso 1 1 calc R U
C4 C 0.4952(5) 0.6792(3) 0.3785(2) 0.0361(8) Uani 1 1 d . .
C4' C 0.5355(5) 0.7278(3) 0.4587(2) 0.0430(9) Uani 1 1 d . .
H4A' H 0.507606 0.674249 0.498156 0.064 Uiso 1 1 calc R U
H4B' H 0.463485 0.792653 0.466626 0.064 Uiso 1 1 calc R U
H4C' H 0.660864 0.746965 0.461839 0.064 Uiso 1 1 calc R U
C5 C 0.5517(7) 0.9581(3) 0.3530(3) 0.0577(12) Uani 1 1 d . .
H5 H 0.430325 0.968834 0.364227 0.069 Uiso 1 1 calc R U
C6 C 0.6699(9) 1.0447(4) 0.3596(3) 0.0764(17) Uani 1 1 d . .
H6 H 0.628520 1.113852 0.374908 0.092 Uiso 1 1 calc R U
C5A C 0.6110(6) 0.8548(3) 0.3297(2) 0.0450(9) Uani 1 1 d . .
C7 C 0.8488(9) 1.0289(4) 0.3437(3) 0.0749(15) Uani 1 1 d . .
H7 H 0.929513 1.087286 0.348490 0.090 Uiso 1 1 calc R U
C8 C 0.9095(7) 0.9261(4) 0.3205(3) 0.0651(13) Uani 1 1 d . .
H8 H 1.031552 0.916119 0.310381 0.078 Uiso 1 1 calc R U
C9 C 0.8536(6) 0.7251(3) 0.2847(2) 0.0513(10) Uani 1 1 d . .
H9A H 0.981357 0.729094 0.272949 0.062 Uiso 1 1 calc R U
H9B H 0.791204 0.707580 0.236593 0.062 Uiso 1 1 calc R U
C8A C 0.7920(6) 0.8369(3) 0.3119(2) 0.0473(10) Uani 1 1 d . .
C10 C 0.8228(5) 0.6308(3) 0.3426(2) 0.0424(9) Uani 1 1 d . .
H10A H 0.861679 0.655057 0.393713 0.051 Uiso 1 1 calc R U
H10B H 0.898676 0.569096 0.327610 0.051 Uiso 1 1 calc R U
C11 C 0.6276(5) 0.5899(3) 0.3486(2) 0.0362(8) Uani 1 1 d . .
H11 H 0.590563 0.575657 0.294758 0.043 Uiso 1 1 calc R U
C12 C 0.6126(5) 0.4747(3) 0.3908(2) 0.0425(9) Uani 1 1 d . .
C12" C 0.6859(6) 0.4761(3) 0.4752(3) 0.0556(12) Uani 1 1 d . .
H12D H 0.803795 0.508770 0.475749 0.083 Uiso 1 1 calc R U
H12E H 0.692920 0.401904 0.494618 0.083 Uiso 1 1 calc R U
H12F H 0.606475 0.518527 0.507676 0.083 Uiso 1 1 calc R U
C12' C 0.7216(6) 0.3886(3) 0.3448(3) 0.0612(12) Uani 1 1 d . .
H12A H 0.848071 0.401847 0.352077 0.092 Uiso 1 1 calc R U
H12B H 0.692736 0.394211 0.290407 0.092 Uiso 1 1 calc R U
H12C H 0.692139 0.315934 0.363124 0.092 Uiso 1 1 calc R U

loop_
_atom_site_aniso_label
_atom_site_aniso_U_11
_atom_site_aniso_U_22
_atom_site_aniso_U_33
_atom_site_aniso_U_23
_atom_site_aniso_U_13
_atom_site_aniso_U_12
Br1 0.0992(4) 0.0554(3) 0.1067(4) 0.0061(3) 0.0208(4) -0.0225(3)
O1 0.0440(15) 0.0490(15) 0.0422(15) 0.0048(12) -0.0061(13) 0.0074(12)
C1 0.055(3) 0.046(2) 0.055(3) 0.0001(19) -0.002(2) -0.011(2)
C2 0.034(2) 0.066(3) 0.065(3) -0.004(2) 0.003(2) -0.0089(19)
C3 0.029(2) 0.063(2) 0.047(2) 0.000(2) -0.0020(17) 0.0037(18)
C4 0.0313(19) 0.044(2) 0.033(2) 0.0011(16) -0.0030(15) 0.0041(16)
C4' 0.042(2) 0.048(2) 0.039(2) -0.0032(16) 0.0007(16) 0.0043(16)
C5 0.073(3) 0.051(2) 0.049(3) 0.008(2) 0.005(2) 0.011(2)
C6 0.120(5) 0.045(2) 0.064(3) 0.008(2) 0.010(3) 0.000(3)
C5A 0.055(3) 0.046(2) 0.034(2) 0.0089(17) -0.002(2) 0.006(2)
C7 0.108(5) 0.054(3) 0.062(3) 0.013(2) 0.002(3) -0.021(3)
C8 0.072(3) 0.068(3) 0.055(3) 0.015(2) 0.009(3) -0.015(3)
C9 0.042(2) 0.063(3) 0.048(2) 0.0031(19) 0.0130(19) 0.000(2)
C8A 0.057(3) 0.053(2) 0.032(2) 0.0091(17) 0.0038(19) -0.001(2)
C10 0.033(2) 0.050(2) 0.044(2) -0.0037(17) 0.0012(17) 0.0081(17)
C11 0.0329(19) 0.0443(17) 0.0314(19) -0.0048(15) -0.0014(18) 0.0020(17)
C12 0.039(2) 0.0403(19) 0.048(2) -0.0021(16) 0.000(2) 0.0015(18)
C12" 0.060(3) 0.052(2) 0.055(3) 0.0092(19) -0.010(2) 0.005(2)
C12' 0.065(3) 0.044(2) 0.075(3) -0.007(2) 0.006(3) 0.005(2)

loop_
_atom_type_symbol
_atom_type_description
_atom_type_scat_dispersion_real
_atom_type_scat_dispersion_imag
_atom_type_scat_source
C C 0.0033 0.0016 'International Tables Vol C Tables 4.2.6.8 and 6.1.1.4'
H H 0.0000 0.0000 'International Tables Vol C Tables 4.2.6.8 and 6.1.1.4'
Br Br -0.2901 2.4595 'International Tables Vol C Tables 4.2.6.8 and 6.1.1.4'
O O 0.0106 0.0060 'International Tables Vol C Tables 4.2.6.8 and 6.1.1.4'

loop_
_geom_angle_atom_site_label_1
_geom_angle_atom_site_label_2
_geom_angle_atom_site_label_3
_geom_angle
C5A O1 C4 118.0(3)
C2 C1 C12 115.9(3)
C2 C1 Br1 107.4(3)
C12 C1 Br1 112.4(3)
C2 C1 H1 106.9
C12 C1 H1 106.9
Br1 C1 H1 106.9
C1 C2 C3 109.1(3)
C1 C2 H2A 109.9
C3 C2 H2A 109.9
C1 C2 H2B 109.9
C3 C2 H2B 109.9
H2A C2 H2B 108.3
C2 C3 C4 112.4(3)
C2 C3 H3A 109.1
C4 C3 H3A 109.1
C2 C3 H3B 109.1
C4 C3 H3B 109.1
H3A C3 H3B 107.9
O1 C4 C3 102.0(3)
O1 C4 C4' 108.4(3)
C3 C4 C4' 110.9(3)
O1 C4 C11 109.0(3)
C3 C4 C11 109.3(3)
C4' C4 C11 116.3(3)
C4 C4' H4A' 109.5
C4 C4' H4B' 109.5
H4A' C4' H4B' 109.5
C4 C4' H4C' 109.5
H4A' C4' H4C' 109.5
H4B' C4' H4C' 109.5
C6 C5 C5A 120.8(5)
C6 C5 H5 119.6
C5A C5 H5 119.6
C7 C6 C5 119.8(5)
C7 C6 H6 120.1
C5 C6 H6 120.1
O1 C5A C5 119.5(4)
O1 C5A C8A 119.9(3)
C5 C5A C8A 120.6(4)
C6 C7 C8 119.9(5)
C6 C7 H7 120.0
C8 C7 H7 120.0
C7 C8 C8A 121.6(5)
C7 C8 H8 119.2
C8A C8 H8 119.2
C8A C9 C10 115.1(3)
C8A C9 H9A 108.5
C10 C9 H9A 108.5
C8A C9 H9B 108.5
C10 C9 H9B 108.5
H9A C9 H9B 107.5
C5A C8A C8 117.3(4)
C5A C8A C9 120.1(4)
C8 C8A C9 122.7(4)
C9 C10 C11 115.2(3)
C9 C10 H10A 108.5
C11 C10 H10A 108.5
C9 C10 H10B 108.5
C11 C10 H10B 108.5
H10A C10 H10B 107.5
C10 C11 C4 113.3(3)
C10 C11 C12 112.6(3)
C4 C11 C12 114.9(3)
C10 C11 H11 104.9
C4 C11 H11 104.9
C12 C11 H11 104.9
C1 C12 C12' 108.5(3)
C1 C12 C12" 112.5(3)
C12' C12 C12" 107.6(3)
C1 C12 C11 105.7(3)
C12' C12 C11 109.1(3)
C12" C12 C11 113.3(3)
C12 C12" H12D 109.5
C12 C12" H12E 109.5
H12D C12" H12E 109.5
C12 C12" H12F 109.5
H12D C12" H12F 109.5
H12E C12" H12F 109.5
C12 C12' H12A 109.5
C12 C12' H12B 109.5
H12A C12' H12B 109.5
C12 C12' H12C 109.5
H12A C12' H12C 109.5
H12B C12' H12C 109.5

loop_
_geom_bond_atom_site_label_1
_geom_bond_atom_site_label_2
_geom_bond_distance
Br1 C1 1.988(4)
O1 C5A 1.379(5)
O1 C4 1.468(4)
C1 C2 1.505(6)
C1 C12 1.533(6)
C1 H1 0.9800
C2 C3 1.520(6)
C2 H2A 0.9700
C2 H2B 0.9700
C3 C4 1.524(5)
C3 H3A 0.9700
C3 H3B 0.9700
C4 C4' 1.527(5)
C4 C11 1.549(5)
C4' H4A' 0.9600
C4' H4B' 0.9600
C4' H4C' 0.9600
C5 C6 1.372(7)
C5 C5A 1.385(5)
C5 H5 0.9300
C6 C7 1.369(8)
C6 H6 0.9300
C5A C8A 1.394(6)
C7 C8 1.383(7)
C7 H7 0.9300
C8 C8A 1.396(6)
C8 H8 0.9300
C9 C8A 1.503(5)
C9 C10 1.532(5)
C9 H9A 0.9700
C9 H9B 0.9700
C10 C11 1.534(5)
C10 H10A 0.9700
C10 H10B 0.9700
C11 C12 1.576(5)
C11 H11 0.9800
C12 C12' 1.539(6)
C12 C12" 1.549(6)
C12" H12D 0.9600
C12" H12E 0.9600
C12" H12F 0.9600
C12' H12A 0.9600
C12' H12B 0.9600
C12' H12C 0.9600
